data_7204820
loop_
_publ_author_name
'Collings, Jonathan C.'
'Smith, Philip S.'
'Yufit, Dmitri S.'
'Batsanov, Andrei S.'
'Howard, Judith A. K.'
'Marder, Todd B.'

_publ_section_title
;
 Arene?perfluoroarene interactions in crystal engineering. Part 10.
 Crystal structures of 1?1 complexes of octafluoronaphthalene with
 biphenyl and biphenyleneFor Part 9 see ref. 1.
;
_journal_issue 6
_journal_name_full CrystEngComm
_journal_page_first 25
_journal_paper_doi 10.1039/b316169b
_journal_volume 6
_journal_year 2004
_chemical_formula_moiety 'C12 H10,C10 F8'
_chemical_formula_sum 'C22 H10 F8'
_chemical_formula_weight 426.30
_chemical_melting_point 370.1(10)
_chemical_name_systematic ' octafluoronaphthalene : biphenyl, 1:1 complex'
_space_group_IT_number 14
_symmetry_cell_setting monoclinic
_symmetry_space_group_name_Hall '-P 2yn'
_symmetry_space_group_name_H-M 'P 1 21/n 1'
_atom_sites_solution_hydrogens difmap
_atom_sites_solution_primary direct
_atom_sites_solution_secondary difmap
_audit_creation_method SHELXL-97
_cell_angle_alpha 90.00
_cell_angle_beta 97.946(1)
_cell_angle_gamma 90.00
_cell_formula_units_Z 2
_cell_length_a 7.3564(2)
_cell_length_b 6.2253(2)
_cell_length_c 18.6804(6)
_cell_measurement_reflns_used 3864
_cell_measurement_temperature 120(2)
_cell_measurement_theta_max 30.25
_cell_measurement_theta_min 2.2
_cell_volume 847.27(4)
_computing_cell_refinement 'SMART version 5.054 (Bruker, 1998)'
_computing_data_collection 'SMART version 5.054 (Bruker, 1998)'
_computing_data_reduction 'SAINT version 6.01 (Bruker, 1999)'
_computing_molecular_graphics 'SHELXTL version 5.10 (Bruker, 1997)'
_computing_publication_material 'SHELXTL version 5.10 (Bruker, 1997)'
_computing_structure_refinement 'SHELXL-97 (Sheldrick, 1997)'
_computing_structure_solution 'SHELXS-97 (Sheldrick, 1990)'
_diffrn_ambient_temperature 120(2)
_diffrn_detector_area_resol_mean 8
_diffrn_measured_fraction_theta_full 0.925
_diffrn_measured_fraction_theta_max 0.925
_diffrn_measurement_device_type 'SMART 1K CCD area detector'
_diffrn_measurement_method '\w scans'
_diffrn_radiation_monochromator graphite
_diffrn_radiation_source 'fine-focus sealed tube'
_diffrn_radiation_type MoK\a
_diffrn_radiation_wavelength 0.71073
_diffrn_reflns_av_R_equivalents 0.0400
_diffrn_reflns_av_sigmaI/netI 0.0285
_diffrn_reflns_limit_h_max 10
_diffrn_reflns_limit_h_min -8
_diffrn_reflns_limit_k_max 8
_diffrn_reflns_limit_k_min -8
_diffrn_reflns_limit_l_max 25
_diffrn_reflns_limit_l_min -26
_diffrn_reflns_number 8680
_diffrn_reflns_theta_full 30.27
_diffrn_reflns_theta_max 30.27
_diffrn_reflns_theta_min 2.20
_exptl_absorpt_coefficient_mu 0.158
_exptl_absorpt_correction_type none
_exptl_crystal_colour colourless
_exptl_crystal_density_diffrn 1.671
_exptl_crystal_density_meas ?
_exptl_crystal_density_method .
_exptl_crystal_description plate
_exptl_crystal_F_000 428
_exptl_crystal_size_max 0.52
_exptl_crystal_size_mid 0.29
_exptl_crystal_size_min 0.03
_refine_diff_density_max 0.350
_refine_diff_density_min -0.255
_refine_diff_density_rms 0.050
_refine_ls_extinction_method none
_refine_ls_goodness_of_fit_ref 1.004
_refine_ls_hydrogen_treatment refall
_refine_ls_matrix_type full
_refine_ls_number_parameters 156
_refine_ls_number_reflns 2351
_refine_ls_number_restraints 0
_refine_ls_restrained_S_all 1.004
_refine_ls_R_factor_all 0.0539
_refine_ls_R_factor_gt 0.0399
_refine_ls_shift/su_max 0.001
_refine_ls_shift/su_mean 0.000
_refine_ls_structure_factor_coef Fsqd
_refine_ls_weighting_details 'calc w=1/[\s^2^(Fo^2^)+(0.0600P)^2^+0.3000P] where P=(Fo^2^+2Fc^2^)/3'
_refine_ls_weighting_scheme calc
_refine_ls_wR_factor_gt 0.1046
_refine_ls_wR_factor_ref 0.1140
_reflns_number_gt 1858
_reflns_number_total 2351
_reflns_threshold_expression I>2\s(I)
_cod_data_source_file b316169b.txt
_cod_data_source_block (1)
_cod_depositor_comments
;
The following automatic conversions were performed:
'_symmetry_cell_setting' value 'Monoclinic' changed to 'monoclinic'
according to '/home/adriana/struct/CIF-dictionaries/cif_core.dic'
dictionary named 'cif_core.dic' version 2.4.1 from 2010-06-29.

Automatic conversion script
Id: cif_fix_enum 1555 2011-01-17 13:19:09Z saulius 

The following automatic conversions were performed:

'_chemical_melting_point' value '96--98 \% C' was changed to
'370.1(10)' - it was converted from degrees Celsius(C) to Kelvins(K),
the average value was taken and precision was estimated.

Automatic conversion script
Id: cif_fix_values 1569 2011-02-09 13:29:24Z adriana 
;
_cod_original_sg_symbol_H-M 'P 21/n'
_cod_database_code 7204820

loop_
_symmetry_equiv_pos_as_xyz
'x, y, z'
'-x+1/2, y+1/2, -z+1/2'
'-x, -y, -z'
'x-1/2, -y-1/2, z-1/2'

loop_
_atom_site_label
_atom_site_type_symbol
_atom_site_fract_x
_atom_site_fract_y
_atom_site_fract_z
_atom_site_U_iso_or_equiv
_atom_site_adp_type
_atom_site_occupancy
_atom_site_symmetry_multiplicity
_atom_site_calc_flag
_atom_site_refinement_flags
_atom_site_disorder_assembly
_atom_site_disorder_group
F1 F 0.17125(13) 0.16902(14) 1.16989(5) 0.0323(2) Uani 1 1 d . . .
F2 F 0.17830(11) 0.06556(12) 1.03048(5) 0.0269(2) Uani 1 1 d . . .
F3 F 0.09522(12) 0.16125(13) 0.89489(5) 0.0279(2) Uani 1 1 d . . .
F4 F -0.04130(13) 0.44713(15) 0.79329(4) 0.0333(2) Uani 1 1 d . . .
C1 C 0.10585(19) 0.3066(2) 1.11725(7) 0.0233(3) Uani 1 1 d . . .
C2 C 0.10653(18) 0.2556(2) 1.04645(7) 0.0201(3) Uani 1 1 d . . .
C3 C 0.03553(17) 0.39828(19) 0.99016(7) 0.0182(3) Uani 1 1 d . . .
C4 C 0.03097(18) 0.3507(2) 0.91577(7) 0.0207(3) Uani 1 1 d . . .
C5 C -0.03714(19) 0.4940(2) 0.86363(7) 0.0233(3) Uani 1 1 d . . .
C6 C 0.01606(17) 0.0120(2) 0.54034(7) 0.0216(3) Uani 1 1 d . . .
C7 C -0.0210(2) -0.1566(2) 0.58601(8) 0.0289(3) Uani 1 1 d . . .
C8 C 0.0071(3) -0.1335(3) 0.66100(9) 0.0361(4) Uani 1 1 d . . .
C9 C 0.0731(2) 0.0579(3) 0.69224(8) 0.0354(4) Uani 1 1 d . . .
C10 C 0.1120(2) 0.2261(3) 0.64804(9) 0.0347(4) Uani 1 1 d . . .
C11 C 0.0845(2) 0.2041(2) 0.57328(8) 0.0279(3) Uani 1 1 d . . .
H7 H -0.064(3) -0.287(3) 0.5658(10) 0.040(5) Uiso 1 1 d . . .
H8 H -0.017(3) -0.252(4) 0.6917(11) 0.044(6) Uiso 1 1 d . . .
H9 H 0.091(3) 0.072(3) 0.7442(11) 0.037(5) Uiso 1 1 d . . .
H10 H 0.159(3) 0.359(3) 0.6717(10) 0.043(5) Uiso 1 1 d . . .
H11 H 0.108(3) 0.325(3) 0.5437(10) 0.032(5) Uiso 1 1 d . . .

loop_
_atom_site_aniso_label
_atom_site_aniso_U_11
_atom_site_aniso_U_22
_atom_site_aniso_U_33
_atom_site_aniso_U_23
_atom_site_aniso_U_13
_atom_site_aniso_U_12
F1 0.0366(5) 0.0298(4) 0.0279(4) 0.0098(3) -0.0043(4) -0.0022(4)
F2 0.0261(4) 0.0176(4) 0.0366(5) -0.0001(3) 0.0030(3) 0.0035(3)
F3 0.0340(5) 0.0208(4) 0.0306(4) -0.0080(3) 0.0098(4) -0.0012(3)
F4 0.0437(5) 0.0382(5) 0.0182(4) -0.0046(4) 0.0046(4) -0.0069(4)
C1 0.0219(6) 0.0231(6) 0.0238(6) 0.0056(5) -0.0010(5) -0.0042(5)
C2 0.0178(6) 0.0156(5) 0.0266(7) 0.0000(5) 0.0024(5) -0.0010(4)
C3 0.0171(6) 0.0164(6) 0.0215(6) -0.0009(5) 0.0039(5) -0.0032(5)
C4 0.0205(6) 0.0181(6) 0.0243(6) -0.0042(5) 0.0058(5) -0.0034(5)
C5 0.0250(7) 0.0265(6) 0.0185(6) -0.0025(5) 0.0030(5) -0.0077(5)
C6 0.0164(6) 0.0220(6) 0.0265(7) -0.0002(5) 0.0033(5) 0.0041(5)
C7 0.0335(8) 0.0227(7) 0.0303(7) 0.0013(6) 0.0042(6) 0.0011(6)
C8 0.0447(10) 0.0346(8) 0.0300(8) 0.0075(6) 0.0081(7) 0.0084(7)
C9 0.0381(9) 0.0428(9) 0.0246(7) -0.0022(6) 0.0017(6) 0.0132(7)
C10 0.0335(8) 0.0347(8) 0.0350(8) -0.0107(7) 0.0019(6) 0.0024(7)
C11 0.0270(7) 0.0253(7) 0.0317(8) -0.0036(6) 0.0050(6) -0.0011(6)

loop_
_atom_type_symbol
_atom_type_description
_atom_type_scat_dispersion_real
_atom_type_scat_dispersion_imag
_atom_type_scat_source
C C 0.0033 0.0016 'International Tables Vol C Tables 4.2.6.8 and 6.1.1.4'
H H 0.0000 0.0000 'International Tables Vol C Tables 4.2.6.8 and 6.1.1.4'
F F 0.0171 0.0103 'International Tables Vol C Tables 4.2.6.8 and 6.1.1.4'

loop_
_geom_angle_atom_site_label_1
_geom_angle_atom_site_label_2
_geom_angle_atom_site_label_3
_geom_angle
_geom_angle_site_symmetry_1
_geom_angle_site_symmetry_3
_geom_angle_publ_flag
F1 C1 C2 120.92(13) . . ?
F1 C1 C5 118.87(12) . 3_567 ?
C2 C1 C5 120.20(12) . 3_567 ?
F2 C2 C1 118.36(12) . . ?
F2 C2 C3 120.08(11) . . ?
C1 C2 C3 121.56(12) . . ?
C4 C3 C2 123.51(11) . . ?
C4 C3 C3 118.36(14) . 3_567 ?
C2 C3 C3 118.13(14) . 3_567 ?
F3 C4 C5 118.31(12) . . ?
F3 C4 C3 120.34(12) . . ?
C5 C4 C3 121.35(12) . . ?
F4 C5 C4 120.90(12) . . ?
F4 C5 C1 118.71(12) . 3_567 ?
C4 C5 C1 120.39(12) . 3_567 ?
C7 C6 C11 117.26(13) . . ?
C7 C6 C6 121.29(15) . 3_556 ?
C11 C6 C6 121.45(15) . 3_556 ?
C8 C7 C6 121.30(14) . . ?
C9 C8 C7 120.42(15) . . ?
C8 C9 C10 119.19(15) . . ?
C9 C10 C11 120.65(15) . . ?
C10 C11 C6 121.18(14) . . ?

loop_
_geom_bond_atom_site_label_1
_geom_bond_atom_site_label_2
_geom_bond_distance
_geom_bond_site_symmetry_2
_geom_bond_publ_flag
F1 C1 1.3422(16) . ?
F2 C2 1.3457(14) . ?
F3 C4 1.3481(15) . ?
F4 C5 1.3422(15) . ?
C1 C2 1.3609(19) . ?
C1 C5 1.4050(19) 3_567 ?
C2 C3 1.4198(18) . ?
C3 C4 1.4167(17) . ?
C3 C3 1.437(2) 3_567 ?
C4 C5 1.364(2) . ?
C5 C1 1.4050(19) 3_567 ?
C6 C7 1.403(2) . ?
C6 C11 1.4055(19) . ?
C6 C6 1.501(3) 3_556 ?
C7 C8 1.395(2) . ?
C8 C9 1.385(3) . ?
C9 C10 1.388(3) . ?
C10 C11 1.390(2) . ?
